data_1568668
loop_
_publ_author_name
'Iqbal, Saqib A.'
'Uzelac, Marina'
'Nawaz, Ismat'
'Wang, Zhongxing'
'Jones, T. Harri'
'Yuan, Kang'
'Millet, Clement R. P.'
'Nichol, Gary S.'
'Chotana, Ghayoor Abbas'
'Ingleson, Michael J.'

_publ_section_title
;
 Amides as modifiable directing groups in electrophilic borylation.
;
_journal_issue 14
_journal_name_full 'Chemical science'
_journal_page_first 3865
_journal_page_last 3872
_journal_paper_doi 10.1039/d2sc06483a
_journal_volume 14
_journal_year 2023
_chemical_formula_moiety 'B Br4, C H2 Cl2, C22 H21 B N O'
_chemical_formula_sum 'C23 H23 B2 Br4 Cl2 N O'
_chemical_formula_weight 741.58
_space_group_crystal_system triclinic
_space_group_IT_number 2
_space_group_name_Hall '-P 1'
_space_group_name_H-M_alt 'P -1'
_atom_sites_solution_hydrogens mixed
_audit_creation_date 2022-11-22
_audit_creation_method
;
Olex2 1.5-beta
(compiled 2022.04.07 svn.rca3783a0 for OlexSys, GUI svn.r6498)
;
_audit_update_record
;
2022-11-22 deposited with the CCDC.	2023-03-15 downloaded from the CCDC.
;
_cell_angle_alpha 107.814(3)
_cell_angle_beta 93.035(2)
_cell_angle_gamma 97.768(2)
_cell_formula_units_Z 2
_cell_length_a 7.3365(2)
_cell_length_b 12.5616(4)
_cell_length_c 15.3464(4)
_cell_measurement_reflns_used 10163
_cell_measurement_temperature 120.01(10)
_cell_measurement_theta_max 28.8650
_cell_measurement_theta_min 3.6940
_cell_volume 1327.45(7)
_computing_cell_refinement 'CrysAlisPro 1.171.40.53 (Rigaku OD, 2019)'
_computing_data_collection 'CrysAlisPro 1.171.40.53 (Rigaku OD, 2019)'
_computing_data_reduction 'CrysAlisPro 1.171.40.53 (Rigaku OD, 2019)'
_computing_molecular_graphics 'Olex2 1.5-beta (Dolomanov et al., 2009)'
_computing_publication_material 'Olex2 1.5-beta (Dolomanov et al., 2009)'
_computing_structure_refinement 'SHELXL 2018/3 (Sheldrick, 2015)'
_computing_structure_solution 'SHELXT 2018/2 (Sheldrick, 2018)'
_diffrn_ambient_temperature 120.00
_diffrn_detector_area_resol_mean 8.0521
_diffrn_detector_type Eos
_diffrn_measured_fraction_theta_full 0.997
_diffrn_measured_fraction_theta_max 0.895
_diffrn_measurement_details
;
List of Runs (angles in degrees, time in seconds):

  # Type    Start    End  Width  t~exp~   \w     \q     \k     \f   Frames
#--------------------------------------------------------------------------
  1  \w    -33.00  53.00   1.00   30.00    --  -15.66  46.00-138.00   86
  2  \w    -51.00  35.00   1.00   30.00    --   17.38 -46.00  72.00   86
  3  \w      0.00  86.00   1.00   30.00    --   17.38  46.00-138.00   86
  4  \w    -42.00  39.00   1.00   30.00    --  -15.66  77.00 -30.00   81
  5  \w     39.00  90.00   1.00   30.00    --   17.38 178.00  60.00   51
  6  \w      1.00  85.00   1.00   30.00    --   17.38  57.00-120.00   84
  7  \w     -9.00  39.00   1.00   30.00    --   17.38  77.00  90.00   48
  8  \w     -9.00  39.00   1.00   30.00    --   17.38  77.00 -60.00   48
  9  \w      1.00  85.00   1.00   30.00    --   17.38  57.00 120.00   84
 10  \w    -20.00  56.00   1.00   30.00    --   17.38 -99.00 150.00   76
 11  \w    -20.00  56.00   1.00   30.00    --   17.38 -99.00 -90.00   76
 12  \w     -9.00  39.00   1.00   30.00    --   17.38  77.00  30.00   48
 13  \w    -20.00  52.00   1.00   30.00    --   17.38 -99.00  30.00   72
 14  \w     -9.00  39.00   1.00   30.00    --   17.38  77.00   0.00   48
;
_diffrn_measurement_device 'four-circle diffractometer'
_diffrn_measurement_device_type 'Xcalibur, Eos'
_diffrn_measurement_method '\w scans'
_diffrn_radiation_type MoK\a
_diffrn_radiation_wavelength 0.71073
_diffrn_reflns_av_R_equivalents 0.0351
_diffrn_reflns_av_unetI/netI 0.0364
_diffrn_reflns_Laue_measured_fraction_full 0.997
_diffrn_reflns_Laue_measured_fraction_max 0.895
_diffrn_reflns_limit_h_max 9
_diffrn_reflns_limit_h_min -9
_diffrn_reflns_limit_k_max 15
_diffrn_reflns_limit_k_min -17
_diffrn_reflns_limit_l_max 20
_diffrn_reflns_limit_l_min -20
_diffrn_reflns_number 29275
_diffrn_reflns_point_group_measured_fraction_full 0.997
_diffrn_reflns_point_group_measured_fraction_max 0.895
_diffrn_reflns_theta_full 25.242
_diffrn_reflns_theta_max 29.326
_diffrn_reflns_theta_min 3.451
_exptl_absorpt_coefficient_mu 6.283
_exptl_absorpt_correction_T_max 1.00000
_exptl_absorpt_correction_T_min 0.78770
_exptl_absorpt_correction_type multi-scan
_exptl_absorpt_process_details
;
CrysAlisPro 1.171.40.53 (Rigaku Oxford Diffraction, 2019)
Empirical absorption correction using spherical harmonics,
 implemented in SCALE3 ABSPACK scaling algorithm.
;
_exptl_crystal_colour 'clear yellow'
_exptl_crystal_colour_lustre clear
_exptl_crystal_colour_primary yellow
_exptl_crystal_density_diffrn 1.855
_exptl_crystal_description plate
_exptl_crystal_F_000 720
_exptl_crystal_recrystallization_method 'Crystallised at room temperature from DCM solution.'
_exptl_crystal_size_max 0.253
_exptl_crystal_size_mid 0.143
_exptl_crystal_size_min 0.124
_refine_diff_density_max 0.516
_refine_diff_density_min -0.483
_refine_diff_density_rms 0.089
_refine_ls_extinction_method none
_refine_ls_goodness_of_fit_ref 1.048
_refine_ls_hydrogen_treatment mixed
_refine_ls_matrix_type full
_refine_ls_number_parameters 316
_refine_ls_number_reflns 6510
_refine_ls_number_restraints 1
_refine_ls_restrained_S_all 1.049
_refine_ls_R_factor_all 0.0444
_refine_ls_R_factor_gt 0.0286
_refine_ls_shift/su_max 0.002
_refine_ls_shift/su_mean 0.000
_refine_ls_structure_factor_coef Fsqd
_refine_ls_weighting_details 'w=1/[\s^2^(Fo^2^)+(0.0204P)^2^+1.0297P] where P=(Fo^2^+2Fc^2^)/3'
_refine_ls_weighting_scheme calc
_refine_ls_wR_factor_gt 0.0551
_refine_ls_wR_factor_ref 0.0593
_reflns_Friedel_coverage 0.000
_reflns_number_gt 5260
_reflns_number_total 6510
_reflns_threshold_expression 'I > 2\s(I)'
_cod_data_source_file d2sc06483a2.cif
_cod_data_source_block mu734_reprocess
_cod_depositor_comments 'Adding full bibliography for 1568667--1568672.cif.'
_cod_database_code 1568668
_shelx_shelxl_version_number 2018/3
_shelx_space_group_comment
;
The symmetry employed for this shelxl refinement is uniquely defined
by the following loop, which should always be used as a source of
symmetry information in preference to the above space-group names.
They are only intended as comments.
;
_olex2_refinement_description
;
1. Fixed Uiso
 At 1.2 times of:
  All C(H) groups, All C(H,H) groups
 At 1.5 times of:
  All C(H,H,H) groups
2. Restrained distances
 Br4-B2 \\sim Br4A-B2
 with sigma of 0.02
3. Others
 Sof(Br4A)=1-FVAR(1)
 Sof(Br4)=FVAR(1)
4.a Secondary CH2 refined with riding coordinates:
 C23(H23A,H23B)
4.b Aromatic/amide H refined with riding coordinates:
 C9(H9), C5(H5), C10(H10), C4(H4), C11(H11), C17(H17), C15(H15), C16(H16)
4.c Idealised Me refined as rotating group:
 C7(H7A,H7B,H7C), C20(H20A,H20B,H20C), C21(H21A,H21B,H21C), C22(H22A,H22B,H22C)
;
_olex2_diffrn_ambient_temperature_device 'Oxford Cryosystems Cryostream 700+'
_olex2_submission_special_instructions 'No special instructions were received'
_oxdiff_exptl_absorpt_empirical_details
;
Empirical correction (ABSPACK) includes:
- Absorption correction using spherical harmonics
- Frame scaling
;

loop_
_space_group_symop_operation_xyz
'x, y, z'
'-x, -y, -z'

loop_
_atom_site_label
_atom_site_type_symbol
_atom_site_fract_x
_atom_site_fract_y
_atom_site_fract_z
_atom_site_U_iso_or_equiv
_atom_site_adp_type
_atom_site_occupancy
_atom_site_site_symmetry_order
_atom_site_calc_flag
_atom_site_refinement_flags_posn
_atom_site_refinement_flags_adp
_atom_site_refinement_flags_occupancy
_atom_site_disorder_assembly
_atom_site_disorder_group
Br1 Br 0.56397(4) 1.02997(2) 0.62478(2) 0.02048(7) Uani 1 1 d . . . . .
Br3 Br 0.44036(4) 1.17234(2) 0.82394(2) 0.02154(7) Uani 1 1 d . . . . .
Br2 Br 0.68758(5) 0.96877(3) 0.81034(2) 0.03322(8) Uani 1 1 d . . . . .
Br4 Br 0.8751(9) 1.2111(6) 0.7787(4) 0.0239(10) Uani 0.44(4) 1 d D . P A 1
Cl2 Cl 0.80116(11) 0.55961(7) 1.05276(5) 0.0423(2) Uani 1 1 d . . . . .
Cl1 Cl 0.65048(13) 0.50524(8) 0.86220(6) 0.0495(2) Uani 1 1 d . . . . .
O1 O 0.2062(2) 0.66440(14) 0.75320(11) 0.0195(4) Uani 1 1 d . . . . .
N1 N 0.1545(3) 0.8278(2) 0.72842(14) 0.0174(5) Uani 1 1 d . . . . .
C8 C 0.2387(3) 0.5132(2) 0.46327(16) 0.0148(5) Uani 1 1 d . . . . .
B2 B 0.6435(4) 1.0961(3) 0.76000(19) 0.0209(6) Uani 1 1 d D . . . .
C9 C 0.2524(3) 0.4647(2) 0.37030(16) 0.0183(5) Uani 1 1 d . . . . .
H9 H 0.232375 0.506976 0.329835 0.022 Uiso 1 1 calc R U . . .
C13 C 0.2671(3) 0.4473(2) 0.52331(16) 0.0156(5) Uani 1 1 d . . . . .
C1 C 0.1534(3) 0.7874(2) 0.63086(15) 0.0150(5) Uani 1 1 d . . . . .
C3 C 0.1980(3) 0.6301(2) 0.49942(16) 0.0148(5) Uani 1 1 d . . . . .
C5 C 0.1301(3) 0.8070(2) 0.48383(16) 0.0166(5) Uani 1 1 d . . . . .
H5 H 0.108767 0.850358 0.444370 0.020 Uiso 1 1 calc R U . . .
C7 C 0.0736(4) 0.9728(2) 0.61714(17) 0.0209(6) Uani 1 1 d . . . . .
H7A H -0.058252 0.967547 0.626045 0.031 Uiso 1 1 calc R U . . .
H7B H 0.101279 1.015781 0.574538 0.031 Uiso 1 1 calc R U . . .
H7C H 0.147037 1.011425 0.676400 0.031 Uiso 1 1 calc R U . . .
C18 C 0.1806(3) 0.7705(2) 0.78461(16) 0.0185(5) Uani 1 1 d . . . . .
C14 C 0.2543(3) 0.4890(2) 0.62082(16) 0.0169(5) Uani 1 1 d . . . . .
C10 C 0.2949(4) 0.3548(2) 0.33387(17) 0.0220(6) Uani 1 1 d . . . . .
H10 H 0.303459 0.324240 0.269709 0.026 Uiso 1 1 calc R U . . .
C4 C 0.1692(3) 0.6987(2) 0.44493(16) 0.0171(5) Uani 1 1 d . . . . .
H4 H 0.176535 0.670560 0.380490 0.021 Uiso 1 1 calc R U . . .
C12 C 0.3108(3) 0.3366(2) 0.48559(17) 0.0189(5) Uani 1 1 d . . . . .
C2 C 0.1898(3) 0.6770(2) 0.59447(16) 0.0149(5) Uani 1 1 d . . . . .
C11 C 0.3239(3) 0.2922(2) 0.39007(17) 0.0218(6) Uani 1 1 d . . . . .
H11 H 0.353193 0.218195 0.364992 0.026 Uiso 1 1 calc R U . . .
C6 C 0.1204(3) 0.8560(2) 0.57799(16) 0.0157(5) Uani 1 1 d . . . . .
C17 C 0.3416(4) 0.2715(2) 0.54411(18) 0.0221(6) Uani 1 1 d . . . . .
H17 H 0.372057 0.197824 0.518603 0.027 Uiso 1 1 calc R U . . .
C15 C 0.2833(4) 0.4210(2) 0.67438(17) 0.0214(6) Uani 1 1 d . . . . .
H15 H 0.272464 0.448543 0.738525 0.026 Uiso 1 1 calc R U . . .
C19 C 0.1844(4) 0.8194(2) 0.88729(16) 0.0225(6) Uani 1 1 d . . . . .
C16 C 0.3283(4) 0.3123(2) 0.63649(19) 0.0252(6) Uani 1 1 d . . . . .
H16 H 0.349332 0.267474 0.674771 0.030 Uiso 1 1 calc R U . . .
C20 C 0.1893(4) 0.9474(2) 0.91806(17) 0.0273(6) Uani 1 1 d . . . . .
H20A H 0.296749 0.983134 0.896132 0.041 Uiso 1 1 calc R U . . .
H20B H 0.198313 0.976615 0.985370 0.041 Uiso 1 1 calc R U . . .
H20C H 0.075978 0.964806 0.892425 0.041 Uiso 1 1 calc R U . . .
C23 C 0.7055(4) 0.4503(2) 0.95103(19) 0.0317(7) Uani 1 1 d . . . . .
H23A H 0.795229 0.397599 0.931226 0.038 Uiso 1 1 calc R U . . .
H23B H 0.592400 0.407152 0.963613 0.038 Uiso 1 1 calc R U . . .
C21 C 0.3574(5) 0.7918(3) 0.93154(19) 0.0355(7) Uani 1 1 d . . . . .
H21A H 0.353620 0.709509 0.912185 0.053 Uiso 1 1 calc R U . . .
H21B H 0.360435 0.820958 0.998666 0.053 Uiso 1 1 calc R U . . .
H21C H 0.468287 0.827219 0.911971 0.053 Uiso 1 1 calc R U . . .
C22 C 0.0100(5) 0.7613(3) 0.9156(2) 0.0395(8) Uani 1 1 d . . . . .
H22A H -0.099829 0.781428 0.889199 0.059 Uiso 1 1 calc R U . . .
H22B H 0.013281 0.786326 0.982786 0.059 Uiso 1 1 calc R U . . .
H22C H 0.005245 0.678954 0.892762 0.059 Uiso 1 1 calc R U . . .
B1 B 0.2153(4) 0.6095(2) 0.65786(19) 0.0168(6) Uani 1 1 d . . . . .
H1 H 0.145(4) 0.889(2) 0.7497(18) 0.016(8) Uiso 1 1 d . . . . .
Br4A Br 0.8814(9) 1.2025(7) 0.7865(6) 0.0404(8) Uani 0.56(4) 1 d D . P A 2

loop_
_atom_site_aniso_label
_atom_site_aniso_U_11
_atom_site_aniso_U_22
_atom_site_aniso_U_33
_atom_site_aniso_U_23
_atom_site_aniso_U_13
_atom_site_aniso_U_12
Br1 0.02053(13) 0.02443(14) 0.01473(12) 0.00394(10) -0.00003(9) 0.00363(11)
Br3 0.02360(14) 0.02364(14) 0.01843(13) 0.00570(10) 0.00328(10) 0.00918(11)
Br2 0.0519(2) 0.03417(17) 0.01972(14) 0.00949(11) 0.00348(12) 0.02579(15)
Br4 0.0212(12) 0.0239(11) 0.0201(14) -0.0004(9) 0.0014(7) -0.0012(7)
Cl2 0.0296(4) 0.0465(5) 0.0340(4) -0.0093(3) 0.0010(3) 0.0016(4)
Cl1 0.0472(5) 0.0579(6) 0.0434(5) 0.0247(4) -0.0027(4) -0.0094(4)
O1 0.0278(10) 0.0172(9) 0.0137(8) 0.0055(7) -0.0007(7) 0.0037(8)
N1 0.0235(12) 0.0143(12) 0.0132(10) 0.0024(9) 0.0002(8) 0.0032(10)
C8 0.0111(12) 0.0167(13) 0.0163(12) 0.0059(10) -0.0003(9) 0.0007(10)
B2 0.0219(16) 0.0223(16) 0.0175(14) 0.0036(12) -0.0002(12) 0.0076(13)
C9 0.0171(13) 0.0205(14) 0.0177(12) 0.0071(10) 0.0025(10) 0.0017(11)
C13 0.0119(12) 0.0157(13) 0.0179(12) 0.0045(10) -0.0010(9) 0.0005(10)
C1 0.0121(12) 0.0183(13) 0.0133(11) 0.0037(9) -0.0001(9) 0.0015(10)
C3 0.0109(12) 0.0164(13) 0.0165(12) 0.0054(9) 0.0001(9) 0.0003(10)
C5 0.0150(12) 0.0203(13) 0.0185(12) 0.0122(10) 0.0019(10) 0.0026(10)
C7 0.0213(14) 0.0212(14) 0.0222(13) 0.0076(11) 0.0012(10) 0.0087(11)
C18 0.0197(13) 0.0189(13) 0.0156(12) 0.0044(10) -0.0015(10) 0.0028(11)
C14 0.0154(12) 0.0179(13) 0.0178(12) 0.0070(10) -0.0020(9) 0.0019(10)
C10 0.0203(14) 0.0235(14) 0.0183(13) 0.0015(10) 0.0030(10) 0.0022(11)
C4 0.0155(12) 0.0213(14) 0.0143(12) 0.0055(10) 0.0019(9) 0.0027(10)
C12 0.0128(12) 0.0175(13) 0.0252(13) 0.0062(10) -0.0012(10) 0.0008(10)
C2 0.0100(11) 0.0174(13) 0.0165(12) 0.0054(10) -0.0008(9) 0.0003(10)
C11 0.0176(13) 0.0169(13) 0.0264(14) -0.0003(11) 0.0035(11) 0.0038(11)
C6 0.0130(12) 0.0152(13) 0.0187(12) 0.0056(10) -0.0007(9) 0.0019(10)
C17 0.0191(14) 0.0148(13) 0.0316(15) 0.0064(11) -0.0020(11) 0.0036(11)
C15 0.0233(14) 0.0228(14) 0.0181(13) 0.0079(10) -0.0036(10) 0.0027(11)
C19 0.0311(15) 0.0225(14) 0.0128(12) 0.0051(10) 0.0005(11) 0.0018(12)
C16 0.0251(15) 0.0215(15) 0.0316(15) 0.0136(12) -0.0046(12) 0.0029(12)
C20 0.0374(17) 0.0283(16) 0.0153(13) 0.0044(11) 0.0034(12) 0.0081(13)
C23 0.0302(16) 0.0276(16) 0.0305(15) 0.0002(12) -0.0023(12) 0.0044(13)
C21 0.055(2) 0.0307(17) 0.0187(14) 0.0051(12) -0.0101(13) 0.0104(15)
C22 0.052(2) 0.0366(19) 0.0224(15) 0.0050(13) 0.0119(14) -0.0101(16)
B1 0.0139(14) 0.0194(15) 0.0163(13) 0.0054(11) -0.0015(11) 0.0016(11)
Br4A 0.0205(7) 0.0389(15) 0.0421(16) -0.0131(9) -0.0024(10) 0.0008(9)

loop_
_atom_type_symbol
_atom_type_description
_atom_type_scat_dispersion_real
_atom_type_scat_dispersion_imag
_atom_type_scat_source
C C 0.0033 0.0016 'International Tables Vol C Tables 4.2.6.8 and 6.1.1.4'
H H 0.0000 0.0000 'International Tables Vol C Tables 4.2.6.8 and 6.1.1.4'
B B 0.0013 0.0007 'International Tables Vol C Tables 4.2.6.8 and 6.1.1.4'
Br Br -0.2901 2.4595 'International Tables Vol C Tables 4.2.6.8 and 6.1.1.4'
Cl Cl 0.1484 0.1585 'International Tables Vol C Tables 4.2.6.8 and 6.1.1.4'
N N 0.0061 0.0033 'International Tables Vol C Tables 4.2.6.8 and 6.1.1.4'
O O 0.0106 0.0060 'International Tables Vol C Tables 4.2.6.8 and 6.1.1.4'

loop_
_geom_angle_atom_site_label_1
_geom_angle_atom_site_label_2
_geom_angle_atom_site_label_3
_geom_angle
_geom_angle_site_symmetry_1
_geom_angle_site_symmetry_3
_geom_angle_publ_flag
C18 O1 B1 121.7(2) . . ?
C1 N1 H1 117(2) . . ?
C18 N1 C1 126.2(2) . . ?
C18 N1 H1 117(2) . . ?
C9 C8 C13 118.1(2) . . ?
C9 C8 C3 120.6(2) . . ?
C13 C8 C3 121.3(2) . . ?
Br1 B2 Br3 109.18(14) . . ?
Br1 B2 Br2 108.81(14) . . ?
Br1 B2 Br4 108.6(2) . . ?
Br3 B2 Br2 108.82(14) . . ?
Br3 B2 Br4 109.8(2) . . ?
Br4 B2 Br2 111.6(2) . . ?
Br4A B2 Br1 112.3(3) . . ?
Br4A B2 Br3 111.3(2) . . ?
Br4A B2 Br2 106.3(4) . . ?
C8 C9 H9 119.0 . . ?
C8 C9 C10 122.1(2) . . ?
C10 C9 H9 119.0 . . ?
C8 C13 C14 122.7(2) . . ?
C12 C13 C8 119.1(2) . . ?
C12 C13 C14 118.1(2) . . ?
C2 C1 N1 115.4(2) . . ?
C6 C1 N1 120.9(2) . . ?
C6 C1 C2 123.7(2) . . ?
C4 C3 C8 124.2(2) . . ?
C4 C3 C2 117.1(2) . . ?
C2 C3 C8 118.7(2) . . ?
C4 C5 H5 118.3 . . ?
C4 C5 C6 123.5(2) . . ?
C6 C5 H5 118.3 . . ?
H7A C7 H7B 109.5 . . ?
H7A C7 H7C 109.5 . . ?
H7B C7 H7C 109.5 . . ?
C6 C7 H7A 109.5 . . ?
C6 C7 H7B 109.5 . . ?
C6 C7 H7C 109.5 . . ?
O1 C18 C19 116.0(2) . . ?
N1 C18 O1 120.7(2) . . ?
N1 C18 C19 123.4(2) . . ?
C13 C14 B1 115.8(2) . . ?
C15 C14 C13 119.6(2) . . ?
C15 C14 B1 124.5(2) . . ?
C9 C10 H10 119.9 . . ?
C11 C10 C9 120.3(2) . . ?
C11 C10 H10 119.9 . . ?
C3 C4 H4 119.6 . . ?
C5 C4 C3 120.8(2) . . ?
C5 C4 H4 119.6 . . ?
C11 C12 C13 119.9(2) . . ?
C11 C12 C17 120.4(2) . . ?
C17 C12 C13 119.7(2) . . ?
C1 C2 C3 120.1(2) . . ?
C1 C2 B1 118.9(2) . . ?
C3 C2 B1 120.9(2) . . ?
C10 C11 C12 120.4(2) . . ?
C10 C11 H11 119.8 . . ?
C12 C11 H11 119.8 . . ?
C1 C6 C5 114.7(2) . . ?
C1 C6 C7 123.5(2) . . ?
C5 C6 C7 121.8(2) . . ?
C12 C17 H17 119.3 . . ?
C16 C17 C12 121.4(2) . . ?
C16 C17 H17 119.3 . . ?
C14 C15 H15 119.1 . . ?
C14 C15 C16 121.7(2) . . ?
C16 C15 H15 119.1 . . ?
C18 C19 C20 111.9(2) . . ?
C18 C19 C21 108.2(2) . . ?
C18 C19 C22 107.3(2) . . ?
C20 C19 C21 109.5(2) . . ?
C20 C19 C22 110.2(2) . . ?
C22 C19 C21 109.7(2) . . ?
C17 C16 C15 119.5(2) . . ?
C17 C16 H16 120.3 . . ?
C15 C16 H16 120.3 . . ?
C19 C20 H20A 109.5 . . ?
C19 C20 H20B 109.5 . . ?
C19 C20 H20C 109.5 . . ?
H20A C20 H20B 109.5 . . ?
H20A C20 H20C 109.5 . . ?
H20B C20 H20C 109.5 . . ?
Cl2 C23 H23A 109.4 . . ?
Cl2 C23 H23B 109.4 . . ?
Cl1 C23 Cl2 111.30(17) . . ?
Cl1 C23 H23A 109.4 . . ?
Cl1 C23 H23B 109.4 . . ?
H23A C23 H23B 108.0 . . ?
C19 C21 H21A 109.5 . . ?
C19 C21 H21B 109.5 . . ?
C19 C21 H21C 109.5 . . ?
H21A C21 H21B 109.5 . . ?
H21A C21 H21C 109.5 . . ?
H21B C21 H21C 109.5 . . ?
C19 C22 H22A 109.5 . . ?
C19 C22 H22B 109.5 . . ?
C19 C22 H22C 109.5 . . ?
H22A C22 H22B 109.5 . . ?
H22A C22 H22C 109.5 . . ?
H22B C22 H22C 109.5 . . ?
O1 B1 C14 122.5(2) . . ?
O1 B1 C2 117.0(2) . . ?
C2 B1 C14 120.5(2) . . ?

loop_
_geom_bond_atom_site_label_1
_geom_bond_atom_site_label_2
_geom_bond_distance
_geom_bond_site_symmetry_2
_geom_bond_publ_flag
Br1 B2 2.006(3) . ?
Br3 B2 2.017(3) . ?
Br2 B2 2.031(3) . ?
Br4 B2 2.022(7) . ?
Cl2 C23 1.768(3) . ?
Cl1 C23 1.758(3) . ?
O1 C18 1.315(3) . ?
O1 B1 1.423(3) . ?
N1 C1 1.425(3) . ?
N1 C18 1.302(3) . ?
N1 H1 0.76(3) . ?
C8 C9 1.384(3) . ?
C8 C13 1.439(3) . ?
C8 C3 1.480(3) . ?
B2 Br4A 1.990(6) . ?
C9 H9 0.9500 . ?
C9 C10 1.406(4) . ?
C13 C14 1.439(3) . ?
C13 C12 1.422(3) . ?
C1 C2 1.396(3) . ?
C1 C6 1.386(3) . ?
C3 C4 1.399(3) . ?
C3 C2 1.404(3) . ?
C5 H5 0.9500 . ?
C5 C4 1.385(3) . ?
C5 C6 1.397(3) . ?
C7 H7A 0.9800 . ?
C7 H7B 0.9800 . ?
C7 H7C 0.9800 . ?
C7 C6 1.501(3) . ?
C18 C19 1.503(3) . ?
C14 C15 1.383(3) . ?
C14 B1 1.518(4) . ?
C10 H10 0.9500 . ?
C10 C11 1.360(4) . ?
C4 H4 0.9500 . ?
C12 C11 1.413(3) . ?
C12 C17 1.416(4) . ?
C2 B1 1.493(4) . ?
C11 H11 0.9500 . ?
C17 H17 0.9500 . ?
C17 C16 1.366(4) . ?
C15 H15 0.9500 . ?
C15 C16 1.402(4) . ?
C19 C20 1.526(4) . ?
C19 C21 1.537(4) . ?
C19 C22 1.536(4) . ?
C16 H16 0.9500 . ?
C20 H20A 0.9800 . ?
C20 H20B 0.9800 . ?
C20 H20C 0.9800 . ?
C23 H23A 0.9900 . ?
C23 H23B 0.9900 . ?
C21 H21A 0.9800 . ?
C21 H21B 0.9800 . ?
C21 H21C 0.9800 . ?
C22 H22A 0.9800 . ?
C22 H22B 0.9800 . ?
C22 H22C 0.9800 . ?

loop_
_geom_torsion_atom_site_label_1
_geom_torsion_atom_site_label_2
_geom_torsion_atom_site_label_3
_geom_torsion_atom_site_label_4
_geom_torsion
_geom_torsion_site_symmetry_1
_geom_torsion_site_symmetry_2
_geom_torsion_site_symmetry_3
_geom_torsion_site_symmetry_4
_geom_torsion_publ_flag
O1 C18 C19 C20 169.5(2) . . . . ?
O1 C18 C19 C21 48.7(3) . . . . ?
O1 C18 C19 C22 -69.5(3) . . . . ?
N1 C1 C2 C3 -177.9(2) . . . . ?
N1 C1 C2 B1 3.4(3) . . . . ?
N1 C1 C6 C5 177.8(2) . . . . ?
N1 C1 C6 C7 -3.6(4) . . . . ?
N1 C18 C19 C20 -10.3(4) . . . . ?
N1 C18 C19 C21 -131.0(3) . . . . ?
N1 C18 C19 C22 110.7(3) . . . . ?
C8 C9 C10 C11 0.1(4) . . . . ?
C8 C13 C14 C15 -180.0(2) . . . . ?
C8 C13 C14 B1 -2.1(3) . . . . ?
C8 C13 C12 C11 -0.7(4) . . . . ?
C8 C13 C12 C17 179.1(2) . . . . ?
C8 C3 C4 C5 179.4(2) . . . . ?
C8 C3 C2 C1 179.4(2) . . . . ?
C8 C3 C2 B1 -2.0(3) . . . . ?
C9 C8 C13 C14 -179.4(2) . . . . ?
C9 C8 C13 C12 1.1(3) . . . . ?
C9 C8 C3 C4 0.6(4) . . . . ?
C9 C8 C3 C2 -178.5(2) . . . . ?
C9 C10 C11 C12 0.3(4) . . . . ?
C13 C8 C9 C10 -0.8(4) . . . . ?
C13 C8 C3 C4 179.9(2) . . . . ?
C13 C8 C3 C2 0.9(3) . . . . ?
C13 C14 C15 C16 1.1(4) . . . . ?
C13 C14 B1 O1 -177.4(2) . . . . ?
C13 C14 B1 C2 0.9(4) . . . . ?
C13 C12 C11 C10 0.0(4) . . . . ?
C13 C12 C17 C16 0.7(4) . . . . ?
C1 N1 C18 O1 -1.2(4) . . . . ?
C1 N1 C18 C19 178.5(2) . . . . ?
C1 C2 B1 O1 -1.9(4) . . . . ?
C1 C2 B1 C14 179.7(2) . . . . ?
C3 C8 C9 C10 178.6(2) . . . . ?
C3 C8 C13 C14 1.3(4) . . . . ?
C3 C8 C13 C12 -178.3(2) . . . . ?
C3 C2 B1 O1 179.5(2) . . . . ?
C3 C2 B1 C14 1.1(4) . . . . ?
C18 O1 B1 C14 176.9(2) . . . . ?
C18 O1 B1 C2 -1.5(4) . . . . ?
C18 N1 C1 C2 -2.1(4) . . . . ?
C18 N1 C1 C6 178.7(2) . . . . ?
C14 C13 C12 C11 179.7(2) . . . . ?
C14 C13 C12 C17 -0.5(3) . . . . ?
C14 C15 C16 C17 -0.9(4) . . . . ?
C4 C3 C2 C1 0.3(3) . . . . ?
C4 C3 C2 B1 178.9(2) . . . . ?
C4 C5 C6 C1 0.1(4) . . . . ?
C4 C5 C6 C7 -178.6(2) . . . . ?
C12 C13 C14 C15 -0.4(4) . . . . ?
C12 C13 C14 B1 177.5(2) . . . . ?
C12 C17 C16 C15 0.0(4) . . . . ?
C2 C1 C6 C5 -1.3(4) . . . . ?
C2 C1 C6 C7 177.3(2) . . . . ?
C2 C3 C4 C5 -1.5(4) . . . . ?
C11 C12 C17 C16 -179.5(2) . . . . ?
C6 C1 C2 C3 1.2(4) . . . . ?
C6 C1 C2 B1 -177.4(2) . . . . ?
C6 C5 C4 C3 1.3(4) . . . . ?
C17 C12 C11 C10 -179.8(2) . . . . ?
C15 C14 B1 O1 0.4(4) . . . . ?
C15 C14 B1 C2 178.7(2) . . . . ?
B1 O1 C18 N1 3.0(4) . . . . ?
B1 O1 C18 C19 -176.7(2) . . . . ?
B1 C14 C15 C16 -176.6(2) . . . . ?
